data_7115254
loop_
_publ_author_name
'Brask, Justin K.'
'Chivers, Tristram'
'Yap, Glenn P. A.'

_publ_section_title
;
 Trapping of n-butyllithium dimer by a trilithiated derivative of
 {Al[N(H)But]3}2
;
_journal_issue 22
_journal_name_full 'Chemical Communications'
_journal_page_first 2543
_journal_paper_doi 10.1039/a807081d
_journal_year 1998
_chemical_formula_sum 'C32 H75 Al2 Li5 N6'
_chemical_formula_weight 632.65
_chemical_name_systematic
; 
 ? 
;
_space_group_IT_number 14
_symmetry_cell_setting monoclinic
_symmetry_space_group_name_Hall '-P 2ybc'
_symmetry_space_group_name_H-M 'P 1 21/c 1'
_atom_sites_solution_hydrogens geom
_atom_sites_solution_primary direct
_atom_sites_solution_secondary difmap
_audit_creation_method SHELXL-97
_cell_angle_alpha 90.00
_cell_angle_beta 91.896(5)
_cell_angle_gamma 90.00
_cell_formula_units_Z 4
_cell_length_a 17.872(5)
_cell_length_b 11.472(3)
_cell_length_c 20.606(5)
_cell_measurement_reflns_used 'reflections from 60 data frames'
_cell_measurement_temperature 293(2)
_cell_measurement_theta_max 28.29
_cell_measurement_theta_min 1.47
_cell_volume 4222.5(19)
_computing_cell_refinement 'Bruker SMART'
_computing_data_collection 'Bruker SMART'
_computing_data_reduction 'Bruker SHELXTL'
_computing_molecular_graphics 'Bruker SHELXTL'
_computing_publication_material 'Bruker SHELXTL'
_computing_structure_refinement 'SHELXL-97 (Sheldrick, 1997)'
_computing_structure_solution 'SHELXS-97 (Sheldrick, 1990)'
_diffrn_ambient_temperature 293(2)
_diffrn_measured_fraction_theta_full 1.000
_diffrn_measured_fraction_theta_max 1.000
_diffrn_measurement_device_type 'CCD area detector'
_diffrn_measurement_method 'phi and omega scans'
_diffrn_radiation_monochromator graphite
_diffrn_radiation_source 'fine-focus sealed tube'
_diffrn_radiation_type MoK\a
_diffrn_radiation_wavelength 0.71073
_diffrn_reflns_av_R_equivalents 0.0475
_diffrn_reflns_av_sigmaI/netI 0.0375
_diffrn_reflns_limit_h_max 20
_diffrn_reflns_limit_h_min -20
_diffrn_reflns_limit_k_max 12
_diffrn_reflns_limit_k_min 0
_diffrn_reflns_limit_l_max 23
_diffrn_reflns_limit_l_min 0
_diffrn_reflns_number 10471
_diffrn_reflns_theta_full 23.50
_diffrn_reflns_theta_max 23.50
_diffrn_reflns_theta_min 1.98
_diffrn_standards_decay_% <1
_diffrn_standards_number '50 standard frames at start and end'
_exptl_absorpt_coefficient_mu 0.099
_exptl_absorpt_correction_type none
_exptl_crystal_colour colourless
_exptl_crystal_density_diffrn 1.045
_exptl_crystal_density_method 'not measured'
_exptl_crystal_description block
_exptl_crystal_F_000 1456
_exptl_crystal_size_max 0.3
_exptl_crystal_size_mid 0.3
_exptl_crystal_size_min 0.4
_refine_diff_density_max 0.791
_refine_diff_density_min -0.336
_refine_diff_density_rms 0.073
_refine_ls_extinction_method none
_refine_ls_goodness_of_fit_ref 1.218
_refine_ls_hydrogen_treatment mixed
_refine_ls_matrix_type full
_refine_ls_number_parameters 406
_refine_ls_number_reflns 6241
_refine_ls_number_restraints 0
_refine_ls_restrained_S_all 1.218
_refine_ls_R_factor_all 0.1203
_refine_ls_R_factor_gt 0.0936
_refine_ls_shift/su_max 1.868
_refine_ls_shift/su_mean 0.041
_refine_ls_structure_factor_coef Fsqd
_refine_ls_weighting_details 'calc w=1/[\s^2^(Fo^2^)+(0.2000P)^2^+0.0000P] where P=(Fo^2^+2Fc^2^)/3'
_refine_ls_weighting_scheme calc
_refine_ls_wR_factor_gt 0.2962
_refine_ls_wR_factor_ref 0.3172
_reflns_number_gt 4131
_reflns_number_total 6241
_reflns_threshold_expression >2sigma(I)
_cod_data_source_file 807081d.txt
_cod_data_source_block tc006
_cod_depositor_comments
;
The following automatic conversions were performed:
'_atom_site_symetry_multiplicity' tag replaced with
'_atom_site_symmetry_multiplicity'.

Automatic conversion script
Id: cif_correct_tags 1440 2010-10-19 06:21:57Z saulius 

The following automatic conversions were performed:

'_symmetry_cell_setting' value 'Monoclinic' changed to 'monoclinic'
according to
/usr/data/users/saulius/automatic-downloads/retrospective/RSC/lib/dictionaries/cif_core.dic
dictionary named 'cif_core.dic' version 2.4.2 from 2011-04-26.

Automatic conversion script
Id: cif_fix_values 2281 2013-09-26 08:29:07Z andrius 
;
_cod_original_cell_volume 4222(2)
_cod_original_sg_symbol_H-M P2(1)/c
_cod_database_code 7115254

loop_
_symmetry_equiv_pos_as_xyz
'x, y, z'
'-x, y+1/2, -z+1/2'
'-x, -y, -z'
'x, -y-1/2, z-1/2'

loop_
_atom_site_label
_atom_site_type_symbol
_atom_site_fract_x
_atom_site_fract_y
_atom_site_fract_z
_atom_site_U_iso_or_equiv
_atom_site_adp_type
_atom_site_occupancy
_atom_site_symmetry_multiplicity
_atom_site_calc_flag
_atom_site_refinement_flags
Al1 Al 0.79159(6) 0.26179(9) 0.24084(5) 0.0320(4) Uani 1 1 d .
Al2 Al 0.69575(6) 0.25876(9) 0.34069(5) 0.0322(4) Uani 1 1 d .
Li1 Li 0.7754(5) 0.5371(10) 0.2462(4) 0.083(3) Uani 1 1 d .
Li2 Li 0.6953(5) 0.5611(9) 0.3366(4) 0.079(3) Uani 1 1 d .
Li3 Li 0.7804(5) 0.4254(8) 0.3683(4) 0.074(2) Uani 1 1 d .
Li4 Li 0.6428(5) 0.4204(8) 0.2712(4) 0.078(2) Uani 1 1 d .
Li5 Li 0.7490(9) 0.0762(10) 0.2925(10) 0.54(4) Uani 0.50 1 d P
Li5' Li 0.7677(8) 0.0770(10) 0.3066(10) 0.54(4) Uani 0.50 1 d P
N1 N 0.80084(17) 0.2656(3) 0.33176(14) 0.0364(8) Uani 1 1 d .
N2 N 0.68716(17) 0.2624(2) 0.24910(14) 0.0357(8) Uani 1 1 d .
N3 N 0.8274(3) 0.3984(3) 0.2060(2) 0.0794(13) Uani 1 1 d .
N4 N 0.8160(2) 0.1085(3) 0.21843(19) 0.0658(11) Uani 1 1 d .
N5 N 0.66428(19) 0.4011(3) 0.36954(16) 0.0505(9) Uani 1 1 d .
N6 N 0.6750(2) 0.1028(3) 0.3623(2) 0.0737(13) Uani 1 1 d .
C1 C 0.8641(2) 0.2393(3) 0.37808(18) 0.0407(10) Uani 1 1 d .
C2 C 0.9364(2) 0.2904(5) 0.3546(2) 0.0667(14) Uani 1 1 d .
H2A H 0.9464 0.2594 0.3125 0.100 Uiso 1 1 calc R
H2B H 0.9767 0.2706 0.3845 0.100 Uiso 1 1 calc R
H2C H 0.9319 0.3737 0.3518 0.100 Uiso 1 1 calc R
C3 C 0.8767(3) 0.1088(4) 0.3884(2) 0.0602(12) Uani 1 1 d .
H3A H 0.8866 0.0725 0.3476 0.090 Uiso 1 1 calc R
H3B H 0.8328 0.0748 0.4062 0.090 Uiso 1 1 calc R
H3C H 0.9187 0.0972 0.4180 0.090 Uiso 1 1 calc R
C4 C 0.8492(3) 0.2898(4) 0.44567(19) 0.0605(13) Uani 1 1 d .
H4A H 0.8405 0.3722 0.4421 0.091 Uiso 1 1 calc R
H4B H 0.8918 0.2759 0.4742 0.091 Uiso 1 1 calc R
H4C H 0.8059 0.2528 0.4629 0.091 Uiso 1 1 calc R
C5 C 0.6234(2) 0.2336(3) 0.20325(18) 0.0423(10) Uani 1 1 d .
C6 C 0.6342(3) 0.2895(5) 0.1367(2) 0.0681(14) Uani 1 1 d .
H6A H 0.6398 0.3722 0.1417 0.102 Uiso 1 1 calc R
H6B H 0.5913 0.2734 0.1088 0.102 Uiso 1 1 calc R
H6C H 0.6782 0.2578 0.1178 0.102 Uiso 1 1 calc R
C7 C 0.6150(3) 0.1030(4) 0.1917(2) 0.0672(14) Uani 1 1 d .
H7A H 0.6079 0.0643 0.2324 0.101 Uiso 1 1 calc R
H7B H 0.6593 0.0734 0.1723 0.101 Uiso 1 1 calc R
H7C H 0.5724 0.0889 0.1632 0.101 Uiso 1 1 calc R
C8 C 0.5495(2) 0.2761(4) 0.2290(2) 0.0602(13) Uani 1 1 d .
H8A H 0.5419 0.2422 0.2708 0.090 Uiso 1 1 calc R
H8B H 0.5093 0.2535 0.1995 0.090 Uiso 1 1 calc R
H8C H 0.5506 0.3595 0.2328 0.090 Uiso 1 1 calc R
C9 C 0.8735(2) 0.4400(4) 0.1558(2) 0.0523(11) Uani 1 1 d .
C10 C 0.8355(7) 0.4071(7) 0.0932(3) 0.207(6) Uani 1 1 d .
H10A H 0.8291 0.3240 0.0916 0.311 Uiso 1 1 calc R
H10B H 0.8655 0.4315 0.0579 0.311 Uiso 1 1 calc R
H10C H 0.7875 0.4443 0.0898 0.311 Uiso 1 1 calc R
C11 C 0.9478(4) 0.3918(7) 0.1623(7) 0.239(7) Uani 1 1 d .
H11A H 0.9448 0.3082 0.1629 0.359 Uiso 1 1 calc R
H11B H 0.9714 0.4187 0.2021 0.359 Uiso 1 1 calc R
H11C H 0.9766 0.4162 0.1263 0.359 Uiso 1 1 calc R
C12 C 0.8817(3) 0.5729(4) 0.1555(2) 0.0730(15) Uani 1 1 d .
H12A H 0.9049 0.5980 0.1958 0.110 Uiso 1 1 calc R
H12B H 0.8331 0.6082 0.1503 0.110 Uiso 1 1 calc R
H12C H 0.9122 0.5960 0.1202 0.110 Uiso 1 1 calc R
C13 C 0.8597(3) 0.0375(4) 0.1761(2) 0.0607(13) Uani 1 1 d .
C14 C 0.8527(3) -0.0902(4) 0.1956(3) 0.0917(19) Uani 1 1 d .
H14A H 0.8017 -0.1151 0.1890 0.138 Uiso 1 1 calc R
H14B H 0.8674 -0.0991 0.2405 0.138 Uiso 1 1 calc R
H14C H 0.8846 -0.1369 0.1694 0.138 Uiso 1 1 calc R
C15 C 0.8332(8) 0.0503(7) 0.1084(3) 0.240(7) Uani 1 1 d .
H15A H 0.8378 0.1303 0.0954 0.359 Uiso 1 1 calc R
H15B H 0.7816 0.0270 0.1044 0.359 Uiso 1 1 calc R
H15C H 0.8627 0.0021 0.0811 0.359 Uiso 1 1 calc R
C16 C 0.9399(4) 0.0738(6) 0.1873(7) 0.243(7) Uani 1 1 d .
H16A H 0.9455 0.1542 0.1754 0.364 Uiso 1 1 calc R
H16B H 0.9715 0.0265 0.1612 0.364 Uiso 1 1 calc R
H16C H 0.9540 0.0640 0.2323 0.364 Uiso 1 1 calc R
C17 C 0.6158(2) 0.4390(4) 0.4215(2) 0.0488(11) Uani 1 1 d .
C18 C 0.6016(3) 0.5708(4) 0.4188(2) 0.0704(14) Uani 1 1 d .
H18A H 0.5783 0.5908 0.3776 0.106 Uiso 1 1 calc R
H18B H 0.6483 0.6116 0.4240 0.106 Uiso 1 1 calc R
H18C H 0.5692 0.5927 0.4530 0.106 Uiso 1 1 calc R
C19 C 0.6519(4) 0.4134(5) 0.4869(2) 0.095(2) Uani 1 1 d .
H19A H 0.6616 0.3313 0.4906 0.143 Uiso 1 1 calc R
H19B H 0.6190 0.4371 0.5204 0.143 Uiso 1 1 calc R
H19C H 0.6982 0.4555 0.4915 0.143 Uiso 1 1 calc R
C20 C 0.5394(3) 0.3846(5) 0.4136(4) 0.109(2) Uani 1 1 d .
H20A H 0.5441 0.3013 0.4144 0.164 Uiso 1 1 calc R
H20B H 0.5166 0.4084 0.3729 0.164 Uiso 1 1 calc R
H20C H 0.5088 0.4095 0.4484 0.164 Uiso 1 1 calc R
C21 C 0.6349(2) 0.0267(4) 0.4036(2) 0.0525(11) Uani 1 1 d .
C22 C 0.6554(7) 0.0541(8) 0.4727(3) 0.183(5) Uani 1 1 d .
H22A H 0.6430 0.1338 0.4817 0.274 Uiso 1 1 calc R
H22B H 0.7082 0.0425 0.4802 0.274 Uiso 1 1 calc R
H22C H 0.6283 0.0037 0.5007 0.274 Uiso 1 1 calc R
C23 C 0.5516(4) 0.0430(7) 0.3900(5) 0.166(4) Uani 1 1 d .
H23A H 0.5382 0.1223 0.3988 0.249 Uiso 1 1 calc R
H23B H 0.5242 -0.0082 0.4174 0.249 Uiso 1 1 calc R
H23C H 0.5399 0.0251 0.3453 0.249 Uiso 1 1 calc R
C24 C 0.6556(4) -0.0981(4) 0.3893(3) 0.102(2) Uani 1 1 d .
H24A H 0.7084 -0.1087 0.3972 0.154 Uiso 1 1 calc R
H24B H 0.6430 -0.1155 0.3447 0.154 Uiso 1 1 calc R
H24C H 0.6286 -0.1493 0.4170 0.154 Uiso 1 1 calc R
C25 C 0.6558(3) 0.5962(4) 0.2361(3) 0.0724(15) Uani 1 1 d .
H25A H 0.6212 0.5349 0.2229 0.087 Uiso 1 1 calc R
H25B H 0.6384 0.6371 0.2740 0.087 Uiso 1 1 calc R
C26 C 0.6749(4) 0.6680(9) 0.1869(5) 0.194(6) Uani 1 1 d .
H26A H 0.6964 0.6152 0.1559 0.233 Uiso 1 1 calc R
H26B H 0.7171 0.7114 0.2055 0.233 Uiso 1 1 calc R
C27 C 0.6384(4) 0.7498(7) 0.1477(5) 0.151(4) Uani 1 1 d .
H27A H 0.6381 0.8228 0.1714 0.181 Uiso 1 1 calc R
H27B H 0.5867 0.7251 0.1420 0.181 Uiso 1 1 calc R
C28 C 0.6661(5) 0.7738(8) 0.0840(4) 0.138(3) Uani 1 1 d .
H28A H 0.6379 0.8366 0.0645 0.207 Uiso 1 1 calc R
H28B H 0.6608 0.7054 0.0574 0.207 Uiso 1 1 calc R
H28C H 0.7180 0.7953 0.0878 0.207 Uiso 1 1 calc R
C29 C 0.8158(3) 0.6065(4) 0.3419(2) 0.0737(15) Uani 1 1 d .
H29A H 0.8462 0.5384 0.3336 0.088 Uiso 1 1 calc R
H29B H 0.8268 0.6661 0.3102 0.088 Uiso 1 1 calc R
C30 C 0.8303(4) 0.6484(6) 0.4059(3) 0.100(2) Uani 1 1 d .
H30A H 0.8481 0.5824 0.4314 0.120 Uiso 1 1 calc R
H30B H 0.7822 0.6701 0.4229 0.120 Uiso 1 1 calc R
C31 C 0.8824(4) 0.7466(5) 0.4209(3) 0.095(2) Uani 1 1 d .
H31A H 0.9280 0.7320 0.3980 0.114 Uiso 1 1 calc R
H31B H 0.8601 0.8166 0.4023 0.114 Uiso 1 1 calc R
C32 C 0.9031(6) 0.7718(9) 0.4854(4) 0.195(5) Uani 1 1 d .
H32A H 0.9368 0.8370 0.4867 0.293 Uiso 1 1 calc R
H32B H 0.9275 0.7052 0.5048 0.293 Uiso 1 1 calc R
H32C H 0.8593 0.7904 0.5091 0.293 Uiso 1 1 calc R

loop_
_atom_site_aniso_label
_atom_site_aniso_U_11
_atom_site_aniso_U_22
_atom_site_aniso_U_33
_atom_site_aniso_U_23
_atom_site_aniso_U_13
_atom_site_aniso_U_12
Al1 0.0359(7) 0.0339(7) 0.0265(6) -0.0017(4) 0.0054(5) 0.0009(4)
Al2 0.0362(7) 0.0322(7) 0.0285(7) 0.0003(4) 0.0063(5) 0.0010(4)
Li1 0.076(6) 0.120(8) 0.053(5) -0.014(5) 0.007(4) 0.010(5)
Li2 0.084(6) 0.089(7) 0.066(5) 0.002(5) 0.011(5) -0.011(5)
Li3 0.075(5) 0.077(6) 0.069(5) -0.001(5) -0.007(4) 0.004(4)
Li4 0.088(6) 0.076(6) 0.072(6) 0.003(5) 0.004(5) 0.009(5)
Li5 0.062(8) 0.036(5) 0.062(8) 0.002(8) 0.008(5) -0.006(6)
Li5' 0.062(8) 0.036(5) 0.062(8) 0.002(8) 0.008(5) -0.006(6)
N1 0.0378(18) 0.0432(19) 0.0283(16) 0.0030(13) 0.0017(14) 0.0056(13)
N2 0.0366(18) 0.0402(18) 0.0303(16) -0.0024(13) 0.0008(13) -0.0028(13)
N3 0.117(4) 0.049(2) 0.075(3) 0.004(2) 0.044(3) -0.022(2)
N4 0.094(3) 0.037(2) 0.069(3) -0.0047(18) 0.037(2) 0.0135(19)
N5 0.065(2) 0.042(2) 0.045(2) -0.0081(16) 0.0080(16) 0.0122(17)
N6 0.105(3) 0.036(2) 0.083(3) 0.006(2) 0.047(2) -0.006(2)
C1 0.042(2) 0.048(2) 0.032(2) 0.0035(17) -0.0026(17) 0.0070(17)
C2 0.041(3) 0.095(4) 0.063(3) 0.018(3) -0.011(2) -0.003(2)
C3 0.064(3) 0.059(3) 0.057(3) 0.009(2) -0.005(2) 0.019(2)
C4 0.070(3) 0.079(3) 0.032(2) -0.003(2) -0.010(2) 0.020(3)
C5 0.042(2) 0.051(3) 0.034(2) -0.0029(18) -0.0027(17) -0.0038(18)
C6 0.070(3) 0.100(4) 0.034(2) 0.002(2) -0.011(2) -0.018(3)
C7 0.061(3) 0.067(3) 0.073(3) -0.020(3) -0.008(2) -0.015(2)
C8 0.040(2) 0.079(3) 0.061(3) -0.012(2) -0.006(2) -0.004(2)
C9 0.060(3) 0.051(3) 0.047(2) 0.009(2) 0.017(2) -0.005(2)
C10 0.474(19) 0.096(6) 0.050(4) 0.006(4) -0.017(7) -0.096(8)
C11 0.078(5) 0.093(6) 0.55(2) 0.106(9) 0.085(9) 0.010(4)
C12 0.090(4) 0.059(3) 0.072(3) 0.012(3) 0.022(3) -0.020(3)
C13 0.068(3) 0.041(2) 0.075(3) -0.016(2) 0.026(2) 0.001(2)
C14 0.114(5) 0.043(3) 0.121(5) -0.012(3) 0.038(4) 0.010(3)
C15 0.57(2) 0.102(6) 0.043(4) -0.010(4) -0.010(7) -0.081(9)
C16 0.061(4) 0.072(5) 0.60(2) 0.023(9) 0.089(8) 0.008(4)
C17 0.050(2) 0.045(2) 0.053(3) -0.013(2) 0.0143(19) 0.0067(19)
C18 0.083(4) 0.056(3) 0.074(3) -0.015(3) 0.022(3) 0.021(2)
C19 0.159(6) 0.085(4) 0.043(3) -0.003(3) 0.018(3) 0.033(4)
C20 0.064(4) 0.094(5) 0.171(7) -0.058(4) 0.040(4) -0.010(3)
C21 0.061(3) 0.041(2) 0.056(3) 0.010(2) 0.008(2) -0.009(2)
C22 0.366(15) 0.127(7) 0.054(4) 0.008(4) -0.019(6) 0.031(8)
C23 0.072(5) 0.128(7) 0.300(13) -0.069(7) 0.030(6) -0.020(4)
C24 0.143(6) 0.042(3) 0.124(5) 0.012(3) 0.043(4) -0.001(3)
C25 0.087(4) 0.051(3) 0.079(4) 0.023(3) 0.004(3) 0.002(3)
C26 0.092(5) 0.233(11) 0.255(11) 0.190(10) -0.033(6) -0.028(6)
C27 0.088(5) 0.172(8) 0.191(9) 0.131(7) -0.038(5) -0.025(4)
C28 0.157(8) 0.161(8) 0.095(6) 0.004(5) -0.017(5) 0.014(6)
C29 0.112(4) 0.052(3) 0.058(3) -0.014(2) 0.012(3) -0.027(3)
C30 0.137(5) 0.090(4) 0.072(4) -0.011(3) -0.006(3) -0.045(4)
C31 0.100(5) 0.096(5) 0.088(4) -0.036(3) 0.001(3) -0.036(3)
C32 0.254(12) 0.240(12) 0.089(6) -0.003(6) -0.040(7) -0.129(9)

loop_
_atom_type_symbol
_atom_type_description
_atom_type_scat_dispersion_real
_atom_type_scat_dispersion_imag
_atom_type_scat_source
C C 0.0033 0.0016 'International Tables Vol C Tables 4.2.6.8 and 6.1.1.4'
H H 0.0000 0.0000 'International Tables Vol C Tables 4.2.6.8 and 6.1.1.4'
Li Li -0.0003 0.0001 'International Tables Vol C Tables 4.2.6.8 and 6.1.1.4'
N N 0.0061 0.0033 'International Tables Vol C Tables 4.2.6.8 and 6.1.1.4'
Al Al 0.0645 0.0514 'International Tables Vol C Tables 4.2.6.8 and 6.1.1.4'

loop_
_geom_angle_atom_site_label_1
_geom_angle_atom_site_label_2
_geom_angle_atom_site_label_3
_geom_angle
N3 Al1 N4 127.90(19)
N3 Al1 N1 110.39(17)
N4 Al1 N1 104.76(16)
N3 Al1 N2 112.93(18)
N4 Al1 N2 105.40(16)
N1 Al1 N2 87.96(13)
N3 Al1 Al2 122.67(14)
N4 Al1 Al2 109.38(12)
N1 Al1 Al2 44.10(10)
N2 Al1 Al2 43.92(9)
N5 Al2 N6 134.80(17)
N5 Al2 N2 106.78(14)
N6 Al2 N2 104.33(16)
N5 Al2 N1 108.07(15)
N6 Al2 N1 105.44(16)
N2 Al2 N1 87.14(13)
N5 Al2 Al1 116.20(12)
N6 Al2 Al1 108.97(12)
N2 Al2 Al1 43.66(10)
N1 Al2 Al1 43.54(9)
C1 N1 Al1 132.6(2)
C1 N1 Al2 131.6(2)
Al1 N1 Al2 92.36(14)
C5 N2 Al1 132.9(2)
C5 N2 Al2 131.5(2)
Al1 N2 Al2 92.42(14)
C9 N3 Al1 141.4(3)
C13 N4 Al1 144.5(3)
C17 N5 Al2 134.2(3)
C21 N6 Al2 145.9(3)
N1 C1 C2 110.8(3)
N1 C1 C3 113.2(3)
C2 C1 C3 107.5(4)
N1 C1 C4 110.7(3)
C2 C1 C4 108.6(4)
C3 C1 C4 105.7(3)
N2 C5 C8 111.2(3)
N2 C5 C7 112.7(3)
C8 C5 C7 106.7(4)
N2 C5 C6 111.0(3)
C8 C5 C6 108.3(4)
C7 C5 C6 106.7(4)
N3 C9 C11 110.9(6)
N3 C9 C10 106.6(5)
C11 C9 C10 112.1(8)
N3 C9 C12 113.2(4)
C11 C9 C12 107.1(5)
C10 C9 C12 106.9(4)
N4 C13 C15 110.8(6)
N4 C13 C16 106.5(6)
C15 C13 C16 113.2(8)
N4 C13 C14 109.5(4)
C15 C13 C14 108.6(5)
C16 C13 C14 108.2(5)
N5 C17 C20 110.7(4)
N5 C17 C19 110.5(4)
C20 C17 C19 112.1(5)
N5 C17 C18 111.6(4)
C20 C17 C18 104.8(4)
C19 C17 C18 106.9(4)
N6 C21 C22 109.1(5)
N6 C21 C24 109.4(4)
C22 C21 C24 109.4(5)
N6 C21 C23 108.8(5)
C22 C21 C23 111.0(6)
C24 C21 C23 109.1(5)
C26 C25 Li1 89.4(5)
C25 C26 C27 136.0(8)
C26 C27 C28 119.3(9)
C30 C29 Li2 105.8(4)
C29 C30 C31 122.9(5)
C32 C31 C30 119.9(6)

loop_
_geom_bond_atom_site_label_1
_geom_bond_atom_site_label_2
_geom_bond_distance
Al1 N3 1.847(4)
Al1 N4 1.873(4)
Al1 N1 1.876(3)
Al1 N2 1.880(3)
Al1 Al2 2.7206(15)
Al2 N5 1.833(3)
Al2 N6 1.884(4)
Al2 N2 1.889(3)
Al2 N1 1.895(3)
N1 C1 1.487(5)
N2 C5 1.493(5)
N3 C9 1.425(5)
N4 C13 1.442(5)
N5 C17 1.465(5)
N6 C21 1.428(5)
C1 C2 1.513(6)
C1 C3 1.528(5)
C1 C4 1.540(5)
C5 C8 1.520(6)
C5 C7 1.524(6)
C5 C6 1.532(6)
C9 C11 1.440(8)
C9 C10 1.485(8)
C9 C12 1.532(6)
C13 C15 1.465(8)
C13 C16 1.504(9)
C13 C14 1.526(6)
C17 C20 1.505(6)
C17 C19 1.504(6)
C17 C18 1.534(6)
C21 C22 1.492(8)
C21 C24 1.510(6)
C21 C23 1.517(8)
C25 C26 1.359(8)
C26 C27 1.387(8)
C27 C28 1.445(10)
C29 C30 1.419(6)
C30 C31 1.488(7)
C31 C32 1.399(9)
